data_9012686
loop_
_publ_author_name
'Stephenson, N. C.'
'Roth, R. S.'

_publ_section_title
;
 The crystal structure of the high temperature form of Ta2O2
;
_journal_name_full 'Journal of Solid State Chemistry'
_journal_page_first 145
_journal_page_last 153
_journal_paper_doi 10.1016/0022-4596(71)90018-1
_journal_volume 3
_journal_year 1971
_chemical_compound_source Synthetic
_chemical_formula_sum 'O7.5 Sc0.06 Ta2.94'
_chemical_name_mineral Tantite
_space_group_IT_number 5
_symmetry_space_group_name_Hall 'I 2y'
_symmetry_space_group_name_H-M 'I 1 2 1'
_cell_angle_alpha 90
_cell_angle_beta 90
_cell_angle_gamma 90
_cell_length_a 3.810
_cell_length_b 3.810
_cell_length_c 35.764
_cell_formula_units_Z 4
_cell_volume 519.154
_database_code_amcsd 0013292
_exptl_crystal_density_diffrn 8.376
_cod_original_sg_symbol_H-M 'I 2'
_cod_original_formula_sum '(Ta2.94 Sc.06) O7.5'
_cod_database_code 9012686

loop_
_space_group_symop_operation_xyz
x,y,z
1/2+x,1/2+y,1/2+z
-x,y,-z
1/2-x,1/2+y,1/2-z

loop_
_atom_site_aniso_label
_atom_site_aniso_U_11
_atom_site_aniso_U_22
_atom_site_aniso_U_33
_atom_site_aniso_U_12
_atom_site_aniso_U_13
_atom_site_aniso_U_23
TaM1 0.01390 0.01713 0.00648 0.00390 -0.00387 0.00193
ScM1 0.01390 0.01713 0.00648 0.00390 -0.00387 0.00193
TaM2 0.02339 0.01169 0.00713 -0.00007 -0.00752 0.00228
ScM2 0.02339 0.01169 0.00713 -0.00007 -0.00752 0.00228
TaM3 0.02522 0.00206 0.00778 0.00338 -0.01139 0.00207
ScM3 0.02522 0.00206 0.00778 0.00338 -0.01139 0.00207

loop_
_atom_site_label
_atom_site_fract_x
_atom_site_fract_y
_atom_site_fract_z
_atom_site_occupancy
_atom_site_U_iso_or_equiv
TaM1 0.00500 -0.00597 0.04568 0.98000 ?
ScM1 0.00500 -0.00597 0.04568 0.02000 ?
TaM2 -0.00220 0.49419 0.12514 0.98000 ?
ScM2 -0.00220 0.49419 0.12514 0.02000 ?
TaM3 0.48130 0.49882 0.20453 0.98000 ?
ScM3 0.48130 0.49882 0.20453 0.02000 ?
O1 0.93300 0.50100 0.18090 1.00000 0.00317
O2 0.96900 0.48800 0.07120 1.00000 0.00975
O3 0.42900 0.49200 0.13830 1.00000 0.00114
O4 0.54400 -0.00700 0.05260 1.00000 0.00494
O5 0.45800 -0.00600 0.19640 1.00000 0.02748
O6 0.14600 0.48700 0.24200 1.00000 0.01798
O7 0.13600 0.25000 0.00000 0.50000 0.01279
O8 0.00500 0.99600 0.11220 1.00000 0.01760

loop_
_cod_related_entry_id
_cod_related_entry_database
_cod_related_entry_code
1 AMCSD 0013292
